data_2208880
loop_
_publ_author_name
'Khawar Rauf, M.'
'Badshah, Amin'
'Bolte, Michael'

_publ_section_title
;
 1-(3-Chlorobenzoyl)-3-phenylthiourea
;
_journal_coeditor_code FL2016
_journal_issue 5
_journal_name_full 'Acta Crystallographica Section E'
_journal_page_first o1859
_journal_page_last o1860
_journal_paper_doi 10.1107/S1600536806012773
_journal_volume 62
_journal_year 2006
_chemical_formula_iupac 'C14 H11 Cl N2 O S'
_chemical_formula_moiety 'C14 H11 Cl N2 O S'
_chemical_formula_sum 'C14 H11 Cl N2 O S'
_chemical_formula_weight 290.76
_chemical_melting_point 410
_chemical_name_common 1-(3-Chlorobenzoyl)-3-phenylthiourea
_chemical_name_systematic
;
1-(3-Chlorobenzoyl)-3-phenylthiourea
;
_space_group_IT_number 2
_symmetry_cell_setting triclinic
_symmetry_space_group_name_Hall '-P 1'
_symmetry_space_group_name_H-M 'P -1'
_atom_sites_solution_hydrogens geom
_atom_sites_solution_primary direct
_atom_sites_solution_secondary difmap
_audit_creation_method SHELXL97
_cell_angle_alpha 83.129(13)
_cell_angle_beta 70.328(12)
_cell_angle_gamma 71.382(12)
_cell_formula_units_Z 2
_cell_length_a 7.6340(12)
_cell_length_b 8.8940(14)
_cell_length_c 11.0219(18)
_cell_measurement_reflns_used 5339
_cell_measurement_temperature 173(2)
_cell_measurement_theta_max 25.6
_cell_measurement_theta_min 3.9
_cell_volume 667.7(2)
_computing_cell_refinement X-AREA
_computing_data_collection 'X-AREA (Stoe & Cie, 2001)'
_computing_data_reduction X-AREA
_computing_molecular_graphics
;
XP in SHELXTL-Plus (Sheldrick, 1991) and PLATON (Spek, 2003)
;
_computing_publication_material 'SHELXL97 and PLATON'
_computing_structure_refinement 'SHELXL97 (Sheldrick, 1997)'
_computing_structure_solution 'SHELXS97 (Sheldrick, 1990)'
_diffrn_ambient_temperature 173(2)
_diffrn_measured_fraction_theta_full 0.990
_diffrn_measured_fraction_theta_max 0.981
_diffrn_measurement_device_type 'Stoe IPDS-II two-circle'
_diffrn_measurement_method \w
_diffrn_radiation_monochromator graphite
_diffrn_radiation_source 'fine-focus sealed tube'
_diffrn_radiation_type MoK\a
_diffrn_radiation_wavelength 0.71073
_diffrn_reflns_av_R_equivalents 0.0449
_diffrn_reflns_av_sigmaI/netI 0.0340
_diffrn_reflns_limit_h_max 9
_diffrn_reflns_limit_h_min -9
_diffrn_reflns_limit_k_max 9
_diffrn_reflns_limit_k_min -10
_diffrn_reflns_limit_l_max 12
_diffrn_reflns_limit_l_min -13
_diffrn_reflns_number 5414
_diffrn_reflns_theta_full 25.00
_diffrn_reflns_theta_max 25.60
_diffrn_reflns_theta_min 3.93
_diffrn_standards_decay_% 0
_diffrn_standards_interval_time 0
_diffrn_standards_number 0
_exptl_absorpt_coefficient_mu 0.434
_exptl_absorpt_correction_T_max 0.8387
_exptl_absorpt_correction_T_min 0.8220
_exptl_absorpt_correction_type multi-scan
_exptl_absorpt_process_details '(MULABS; Spek, 2003; Blessing, 1995)'
_exptl_crystal_colour colourless
_exptl_crystal_density_diffrn 1.446
_exptl_crystal_density_method 'not measured'
_exptl_crystal_description block
_exptl_crystal_F_000 300
_exptl_crystal_size_max 0.47
_exptl_crystal_size_mid 0.44
_exptl_crystal_size_min 0.42
_refine_diff_density_max 0.308
_refine_diff_density_min -0.398
_refine_ls_extinction_coef 0.081(7)
_refine_ls_extinction_expression Fc^*^=kFc[1+0.001xFc^2^\l^3^/sin(2\q)]^-1/4^
_refine_ls_extinction_method 'SHELXL97 (Sheldrick, 1997)'
_refine_ls_goodness_of_fit_ref 1.041
_refine_ls_hydrogen_treatment constr
_refine_ls_matrix_type full
_refine_ls_number_parameters 173
_refine_ls_number_reflns 2471
_refine_ls_number_restraints 0
_refine_ls_restrained_S_all 1.041
_refine_ls_R_factor_all 0.0414
_refine_ls_R_factor_gt 0.0374
_refine_ls_shift/su_max 0.001
_refine_ls_shift/su_mean 0.000
_refine_ls_structure_factor_coef Fsqd
_refine_ls_weighting_details 'calc w = 1/[\s^2^(Fo^2^)+(0.0614P)^2^+0.294P] where P=(Fo^2^+2Fc^2^)/3'
_refine_ls_weighting_scheme calc
_refine_ls_wR_factor_gt 0.0990
_refine_ls_wR_factor_ref 0.1016
_reflns_number_gt 2242
_reflns_number_total 2471
_reflns_threshold_expression I>2\s(I)
_cod_data_source_file fl2016.cif
_cod_data_source_block I
_cod_depositor_comments
;
The following automatic conversions were performed:
'_symmetry_cell_setting' value 'Triclinic' changed to 'triclinic'
according to '/home/saulius/struct/CIF-dictionaries/cif_core.dic'
dictionary named 'cif_core.dic' version 2.4.1 from 2010-06-29.

Automatic conversion script
Id: cif_fix_enum 1527 2010-12-29 10:47:43Z saulius 

The following automatic conversions were performed:

'_symmetry_cell_setting' value 'Triclinic' changed to 'triclinic'
according to /home/saulius/struct/CIF-dictionaries/cif_core.dic
dictionary named 'cif_core.dic' version 2.4.1 from 2010-06-29.

Automatic conversion script
Id: cif_fix_values 1715 2011-07-08 13:25:40Z adriana 
;
_cod_original_cell_volume 667.74(18)
_cod_database_code 2208880
_cod_database_fobs_code 2208880

loop_
_symmetry_equiv_pos_as_xyz
'x, y, z'
'-x, -y, -z'

loop_
_atom_site_type_symbol
_atom_site_label
_atom_site_fract_x
_atom_site_fract_y
_atom_site_fract_z
_atom_site_U_iso_or_equiv
_atom_site_adp_type
_atom_site_calc_flag
_atom_site_refinement_flags
_atom_site_occupancy
Cl Cl1 0.74465(7) 1.33073(5) 0.94282(4) 0.02720(18) Uani d . 1
S S1 0.87654(7) 0.91439(5) 0.39177(4) 0.02330(17) Uani d . 1
C C1 0.7434(2) 0.8092(2) 0.76852(16) 0.0165(4) Uani d . 1
O O1 0.6825(2) 0.69257(15) 0.79108(12) 0.0236(3) Uani d . 1
N N1 0.8059(2) 0.86939(17) 0.64438(14) 0.0181(3) Uani d . 1
H H1 0.8615 0.9445 0.6356 0.022 Uiso calc R 1
C C2 0.7906(2) 0.8245(2) 0.53194(16) 0.0168(4) Uani d . 1
N N2 0.7031(2) 0.71214(18) 0.54496(14) 0.0210(3) Uani d . 1
H H2 0.6646 0.6704 0.6222 0.025 Uiso calc R 1
C C11 0.7531(2) 0.8957(2) 0.87342(16) 0.0156(4) Uani d . 1
C C12 0.7468(2) 1.0554(2) 0.86095(16) 0.0163(4) Uani d . 1
H H12 0.7402 1.1119 0.7830 0.020 Uiso calc R 1
C C13 0.7504(2) 1.1315(2) 0.96279(16) 0.0179(4) Uani d . 1
C C14 0.7579(2) 1.0513(2) 1.07833(17) 0.0209(4) Uani d . 1
H H14 0.7606 1.1039 1.1475 0.025 Uiso calc R 1
C C15 0.7614(3) 0.8926(2) 1.09105(17) 0.0222(4) Uani d . 1
H H15 0.7663 0.8370 1.1696 0.027 Uiso calc R 1
C C16 0.7577(2) 0.8142(2) 0.99013(16) 0.0191(4) Uani d . 1
H H16 0.7584 0.7065 1.0002 0.023 Uiso calc R 1
C C21 0.6678(3) 0.6550(2) 0.44133(16) 0.0174(4) Uani d . 1
C C22 0.8217(3) 0.5556(2) 0.34859(18) 0.0225(4) Uani d . 1
H H22 0.9517 0.5309 0.3498 0.027 Uiso calc R 1
C C23 0.7819(3) 0.4934(2) 0.25427(18) 0.0259(4) Uani d . 1
H H23 0.8856 0.4264 0.1903 0.031 Uiso calc R 1
C C24 0.5910(3) 0.5285(2) 0.25301(17) 0.0233(4) Uani d . 1
H H24 0.5647 0.4851 0.1887 0.028 Uiso calc R 1
C C25 0.4395(3) 0.6272(2) 0.34593(18) 0.0218(4) Uani d . 1
H H25 0.3093 0.6505 0.3454 0.026 Uiso calc R 1
C C26 0.4772(3) 0.6924(2) 0.44040(16) 0.0198(4) Uani d . 1
H H26 0.3737 0.7615 0.5031 0.024 Uiso calc R 1

loop_
_atom_site_aniso_label
_atom_site_aniso_U_11
_atom_site_aniso_U_22
_atom_site_aniso_U_33
_atom_site_aniso_U_12
_atom_site_aniso_U_13
_atom_site_aniso_U_23
Cl1 0.0376(3) 0.0210(3) 0.0261(3) -0.00755(19) -0.0129(2) -0.00693(18)
S1 0.0379(3) 0.0302(3) 0.0102(2) -0.0225(2) -0.00708(19) 0.00142(18)
C1 0.0184(8) 0.0188(8) 0.0127(8) -0.0058(6) -0.0052(6) -0.0002(6)
O1 0.0367(7) 0.0245(7) 0.0154(6) -0.0181(6) -0.0075(5) 0.0016(5)
N1 0.0278(8) 0.0216(7) 0.0107(7) -0.0156(6) -0.0058(6) 0.0000(5)
C2 0.0209(8) 0.0179(8) 0.0131(8) -0.0063(7) -0.0056(6) -0.0032(6)
N2 0.0338(8) 0.0239(8) 0.0117(7) -0.0182(6) -0.0068(6) 0.0009(6)
C11 0.0149(8) 0.0220(8) 0.0108(8) -0.0059(6) -0.0040(6) -0.0022(6)
C12 0.0164(8) 0.0211(8) 0.0108(8) -0.0045(6) -0.0042(6) -0.0015(6)
C13 0.0156(8) 0.0210(9) 0.0169(8) -0.0041(6) -0.0049(6) -0.0045(7)
C14 0.0175(8) 0.0328(10) 0.0144(8) -0.0064(7) -0.0064(7) -0.0066(7)
C15 0.0228(9) 0.0329(10) 0.0117(8) -0.0082(7) -0.0077(7) 0.0025(7)
C16 0.0210(9) 0.0231(9) 0.0140(8) -0.0083(7) -0.0056(7) 0.0024(7)
C21 0.0285(9) 0.0162(8) 0.0122(8) -0.0126(7) -0.0073(7) 0.0018(6)
C22 0.0233(9) 0.0242(9) 0.0222(9) -0.0085(7) -0.0080(7) -0.0029(7)
C23 0.0323(10) 0.0255(10) 0.0180(9) -0.0080(8) -0.0041(8) -0.0062(7)
C24 0.0396(11) 0.0236(9) 0.0163(9) -0.0170(8) -0.0141(8) 0.0011(7)
C25 0.0272(9) 0.0217(9) 0.0228(9) -0.0121(7) -0.0141(8) 0.0084(7)
C26 0.0261(9) 0.0158(8) 0.0163(8) -0.0064(7) -0.0057(7) 0.0018(7)

loop_
_atom_type_symbol
_atom_type_description
_atom_type_scat_dispersion_real
_atom_type_scat_dispersion_imag
_atom_type_scat_source
C C 0.0033 0.0016 'International Tables Vol C Tables 4.2.6.8 and 6.1.1.4'
H H 0.0000 0.0000 'International Tables Vol C Tables 4.2.6.8 and 6.1.1.4'
Cl Cl 0.1484 0.1585 'International Tables Vol C Tables 4.2.6.8 and 6.1.1.4'
N N 0.0061 0.0033 'International Tables Vol C Tables 4.2.6.8 and 6.1.1.4'
O O 0.0106 0.0060 'International Tables Vol C Tables 4.2.6.8 and 6.1.1.4'
S S 0.1246 0.1234 'International Tables Vol C Tables 4.2.6.8 and 6.1.1.4'

loop_
_geom_angle_atom_site_label_1
_geom_angle_atom_site_label_2
_geom_angle_atom_site_label_3
_geom_angle
O1 C1 N1 122.24(15)
O1 C1 C11 122.01(15)
N1 C1 C11 115.75(15)
C1 N1 C2 127.60(15)
C1 N1 H1 116.2
C2 N1 H1 116.2
N2 C2 N1 116.51(15)
N2 C2 S1 124.15(13)
N1 C2 S1 119.33(13)
C2 N2 C21 124.46(15)
C2 N2 H2 117.8
C21 N2 H2 117.8
C12 C11 C16 119.68(15)
C12 C11 C1 122.18(15)
C16 C11 C1 118.04(15)
C13 C12 C11 119.89(15)
C13 C12 H12 120.1
C11 C12 H12 120.1
C12 C13 C14 120.92(17)
C12 C13 Cl1 118.47(13)
C14 C13 Cl1 120.61(14)
C13 C14 C15 119.04(16)
C13 C14 H14 120.5
C15 C14 H14 120.5
C16 C15 C14 120.90(16)
C16 C15 H15 119.5
C14 C15 H15 119.5
C15 C16 C11 119.55(16)
C15 C16 H16 120.2
C11 C16 H16 120.2
C26 C21 C22 121.07(16)
C26 C21 N2 118.65(15)
C22 C21 N2 120.15(16)
C23 C22 C21 119.03(17)
C23 C22 H22 120.5
C21 C22 H22 120.5
C22 C23 C24 120.51(17)
C22 C23 H23 119.7
C24 C23 H23 119.7
C25 C24 C23 119.83(17)
C25 C24 H24 120.1
C23 C24 H24 120.1
C24 C25 C26 120.42(17)
C24 C25 H25 119.8
C26 C25 H25 119.8
C21 C26 C25 119.13(16)
C21 C26 H26 120.4
C25 C26 H26 120.4

loop_
_geom_bond_atom_site_label_1
_geom_bond_atom_site_label_2
_geom_bond_distance
Cl1 C13 1.7476(19)
S1 C2 1.6772(18)
C1 O1 1.233(2)
C1 N1 1.391(2)
C1 C11 1.497(2)
N1 C2 1.398(2)
N1 H1 0.8800
C2 N2 1.339(2)
N2 C21 1.438(2)
N2 H2 0.8800
C11 C12 1.398(2)
C11 C16 1.404(2)
C12 C13 1.390(2)
C12 H12 0.9500
C13 C14 1.393(3)
C14 C15 1.394(3)
C14 H14 0.9500
C15 C16 1.393(2)
C15 H15 0.9500
C16 H16 0.9500
C21 C26 1.389(3)
C21 C22 1.397(2)
C22 C23 1.392(3)
C22 H22 0.9500
C23 C24 1.394(3)
C23 H23 0.9500
C24 C25 1.388(3)
C24 H24 0.9500
C25 C26 1.399(3)
C25 H25 0.9500
C26 H26 0.9500

loop_
_geom_hbond_atom_site_label_D
_geom_hbond_atom_site_label_H
_geom_hbond_atom_site_label_A
_geom_hbond_site_symmetry_A
_geom_hbond_distance_DH
_geom_hbond_distance_HA
_geom_hbond_distance_DA
_geom_hbond_angle_DHA
N1 H1 S1 2_776 0.88 2.60 3.4465(16) 161
N2 H2 O1 . 0.88 1.95 2.6516(19) 136

loop_
_geom_torsion_atom_site_label_1
_geom_torsion_atom_site_label_2
_geom_torsion_atom_site_label_3
_geom_torsion_atom_site_label_4
_geom_torsion
O1 C1 N1 C2 7.9(3)
C11 C1 N1 C2 -171.62(15)
C1 N1 C2 N2 1.1(3)
C1 N1 C2 S1 179.90(13)
N1 C2 N2 C21 177.63(15)
S1 C2 N2 C21 -1.1(3)
O1 C1 C11 C12 -154.50(17)
N1 C1 C11 C12 25.1(2)
O1 C1 C11 C16 21.9(2)
N1 C1 C11 C16 -158.53(15)
C16 C11 C12 C13 1.7(2)
C1 C11 C12 C13 178.04(15)
C11 C12 C13 C14 -0.8(2)
C11 C12 C13 Cl1 179.41(12)
C12 C13 C14 C15 -0.1(2)
Cl1 C13 C14 C15 179.70(13)
C13 C14 C15 C16 0.1(3)
C14 C15 C16 C11 0.8(3)
C12 C11 C16 C15 -1.7(2)
C1 C11 C16 C15 -178.23(15)
C2 N2 C21 C26 -110.3(2)
C2 N2 C21 C22 73.8(2)
C26 C21 C22 C23 -0.2(3)
N2 C21 C22 C23 175.71(16)
C21 C22 C23 C24 -0.5(3)
C22 C23 C24 C25 0.4(3)
C23 C24 C25 C26 0.4(3)
C22 C21 C26 C25 1.0(3)
N2 C21 C26 C25 -174.96(15)
C24 C25 C26 C21 -1.1(3)

loop_
_cod_related_entry_id
_cod_related_entry_database
_cod_related_entry_code
1 ChemSpider 1032602
